data_2231727
loop_
_publ_author_name
'Wei, Ang Chee'
'Ali, Mohamed Ashraf'
'Ismail, Rusli'
'Quah, Ching Kheng'
'Fun, Hoong-Kun'

_publ_section_title
;
 4'-[5-(4-Fluorophenyl)pyridin-3-yl]-1'-methyldispiro[indan-2,2'-pyrrolidine-3',2''-indan]-1,3,1''-trione
;
_journal_coeditor_code WN2449
_journal_issue 9
_journal_name_full 'Acta Crystallographica Section E'
_journal_page_first o2381
_journal_page_last o2382
_journal_paper_doi 10.1107/S1600536811032946
_journal_volume 67
_journal_year 2011
_chemical_formula_iupac 'C32 H23 F N2 O3'
_chemical_formula_moiety 'C32 H23 F N2 O3'
_chemical_formula_sum 'C32 H23 F N2 O3'
_chemical_formula_weight 502.52
_chemical_name_systematic
;
4'-[5-(4-Fluorophenyl)pyridin-3-yl]-1'-methyldispiro[indan-2,2'-pyrrolidine-
3',2''-indan]-1,3,1''-trione
;
_space_group_IT_number 14
_symmetry_cell_setting monoclinic
_symmetry_space_group_name_Hall '-P 2ybc'
_symmetry_space_group_name_H-M 'P 1 21/c 1'
_atom_sites_solution_hydrogens geom
_atom_sites_solution_primary direct
_atom_sites_solution_secondary difmap
_audit_creation_method SHELXL-97
_cell_angle_alpha 90.00
_cell_angle_beta 112.6380(10)
_cell_angle_gamma 90.00
_cell_formula_units_Z 4
_cell_length_a 14.8997(2)
_cell_length_b 7.79930(10)
_cell_length_c 23.0188(3)
_cell_measurement_reflns_used 5035
_cell_measurement_temperature 100
_cell_measurement_theta_max 28.09
_cell_measurement_theta_min 2.78
_cell_volume 2468.86(6)
_computing_cell_refinement 'SAINT (Bruker, 2009)'
_computing_data_collection 'APEX2 (Bruker, 2009)'
_computing_data_reduction 'SAINT (Bruker, 2009)'
_computing_molecular_graphics 'SHELXTL (Sheldrick, 2008)'
_computing_publication_material 'SHELXTL (Sheldrick, 2008) and PLATON (Spek, 2009)'
_computing_structure_refinement 'SHELXTL (Sheldrick, 2008)'
_computing_structure_solution 'SHELXTL (Sheldrick, 2008)'
_diffrn_ambient_temperature 100
_diffrn_measured_fraction_theta_full 0.992
_diffrn_measured_fraction_theta_max 0.992
_diffrn_measurement_device_type
;
Bruker SMART APEXII CCD area-detector
;
_diffrn_measurement_method '\f and \w'
_diffrn_radiation_monochromator graphite
_diffrn_radiation_source 'fine-focus sealed tube'
_diffrn_radiation_type MoK\a
_diffrn_radiation_wavelength 0.71073
_diffrn_reflns_av_R_equivalents 0.0565
_diffrn_reflns_av_sigmaI/netI 0.0710
_diffrn_reflns_limit_h_max 20
_diffrn_reflns_limit_h_min -16
_diffrn_reflns_limit_k_max 10
_diffrn_reflns_limit_k_min -10
_diffrn_reflns_limit_l_max 32
_diffrn_reflns_limit_l_min -32
_diffrn_reflns_number 27325
_diffrn_reflns_theta_full 30.09
_diffrn_reflns_theta_max 30.09
_diffrn_reflns_theta_min 1.92
_diffrn_standards_number 0
_exptl_absorpt_coefficient_mu 0.092
_exptl_absorpt_correction_T_max 0.9955
_exptl_absorpt_correction_T_min 0.9676
_exptl_absorpt_correction_type multi-scan
_exptl_absorpt_process_details '(<i>SADABS</i>; Bruker, 2009)'
_exptl_crystal_colour yellow
_exptl_crystal_density_diffrn 1.352
_exptl_crystal_density_method 'not measured'
_exptl_crystal_description plate
_exptl_crystal_F_000 1048
_exptl_crystal_size_max 0.359
_exptl_crystal_size_mid 0.166
_exptl_crystal_size_min 0.049
_refine_diff_density_max 0.286
_refine_diff_density_min -0.271
_refine_ls_extinction_method none
_refine_ls_goodness_of_fit_ref 0.993
_refine_ls_hydrogen_treatment constr
_refine_ls_matrix_type full
_refine_ls_number_parameters 344
_refine_ls_number_reflns 7184
_refine_ls_number_restraints 0
_refine_ls_restrained_S_all 0.993
_refine_ls_R_factor_all 0.0936
_refine_ls_R_factor_gt 0.0533
_refine_ls_shift/su_max 0.001
_refine_ls_shift/su_mean 0.001
_refine_ls_structure_factor_coef Fsqd
_refine_ls_weighting_details 'calc w=1/[\s^2^(Fo^2^)+(0.0641P)^2^+0.0000P] where P=(Fo^2^+2Fc^2^)/3'
_refine_ls_weighting_scheme calc
_refine_ls_wR_factor_gt 0.1156
_refine_ls_wR_factor_ref 0.1353
_reflns_number_gt 4664
_reflns_number_total 7184
_reflns_threshold_expression I>2\s(I)
_cod_data_source_file wn2449.cif
_cod_data_source_block I
_cod_original_sg_symbol_H-M 'P 21/c'
_cod_database_code 2231727
_cod_database_fobs_code 2231727

loop_
_symmetry_equiv_pos_as_xyz
'x, y, z'
'-x, y+1/2, -z+1/2'
'-x, -y, -z'
'x, -y-1/2, z-1/2'

loop_
_atom_site_type_symbol
_atom_site_label
_atom_site_fract_x
_atom_site_fract_y
_atom_site_fract_z
_atom_site_U_iso_or_equiv
_atom_site_adp_type
_atom_site_calc_flag
_atom_site_refinement_flags
_atom_site_occupancy
_atom_site_symmetry_multiplicity
F F1 -0.02526(8) 0.88163(14) 0.42880(5) 0.0352(3) Uani d . 1 1
O O1 0.53116(8) 0.12559(15) 0.85281(6) 0.0203(3) Uani d . 1 1
O O2 0.22158(9) 0.20148(15) 0.85535(6) 0.0212(3) Uani d . 1 1
O O3 0.38943(8) -0.17977(14) 0.76020(6) 0.0187(3) Uani d . 1 1
N N1 0.35687(10) 0.35355(16) 0.80293(6) 0.0142(3) Uani d . 1 1
N N2 0.30185(11) 0.07049(18) 0.54724(7) 0.0200(3) Uani d . 1 1
C C1 0.35388(12) 0.17247(19) 0.81705(7) 0.0133(3) Uani d . 1 1
C C2 0.45362(12) 0.08860(19) 0.85599(8) 0.0146(3) Uani d . 1 1
C C3 0.43827(12) -0.03372(19) 0.90018(7) 0.0144(3) Uani d . 1 1
C C4 0.50353(13) -0.1516(2) 0.93975(8) 0.0180(4) Uani d . 1 1
H H4A 0.5677 -0.1626 0.9409 0.022 Uiso calc R 1 1
C C5 0.47110(14) -0.2526(2) 0.97738(8) 0.0206(4) Uani d . 1 1
H H5A 0.5142 -0.3338 1.0050 0.025 Uiso calc R 1 1
C C6 0.37646(14) -0.2379(2) 0.97576(8) 0.0232(4) Uani d . 1 1
H H6A 0.3560 -0.3103 1.0015 0.028 Uiso calc R 1 1
C C7 0.31210(13) -0.1179(2) 0.93668(8) 0.0202(4) Uani d . 1 1
H H7A 0.2481 -0.1062 0.9357 0.024 Uiso calc R 1 1
C C8 0.34458(12) -0.0158(2) 0.89913(7) 0.0153(3) Uani d . 1 1
C C9 0.29442(12) 0.1276(2) 0.85693(8) 0.0158(3) Uani d . 1 1
C C10 0.30739(11) 0.09841(19) 0.74827(8) 0.0130(3) Uani d . 1 1
C C11 0.31431(12) -0.09919(19) 0.74843(7) 0.0140(3) Uani d . 1 1
C C12 0.21613(12) -0.1679(2) 0.73393(8) 0.0155(3) Uani d . 1 1
C C13 0.18807(12) -0.3386(2) 0.73650(8) 0.0178(4) Uani d . 1 1
H H13A 0.2347 -0.4285 0.7487 0.021 Uiso calc R 1 1
C C14 0.09024(13) -0.3714(2) 0.72068(9) 0.0224(4) Uani d . 1 1
H H14A 0.0692 -0.4855 0.7225 0.027 Uiso calc R 1 1
C C15 0.02184(13) -0.2386(2) 0.70207(9) 0.0225(4) Uani d . 1 1
H H15A -0.0451 -0.2643 0.6909 0.027 Uiso calc R 1 1
C C16 0.05016(12) -0.0699(2) 0.69970(8) 0.0191(4) Uani d . 1 1
H H16A 0.0033 0.0196 0.6867 0.023 Uiso calc R 1 1
C C17 0.14895(12) -0.0346(2) 0.71677(7) 0.0150(3) Uani d . 1 1
C C18 0.19694(11) 0.1362(2) 0.71821(8) 0.0155(3) Uani d . 1 1
H H18A 0.1781 0.2198 0.7439 0.019 Uiso calc R 1 1
H H18B 0.1785 0.1826 0.6751 0.019 Uiso calc R 1 1
C C19 0.37211(12) 0.19184(19) 0.71845(8) 0.0137(3) Uani d . 1 1
H H19A 0.4335 0.1243 0.7297 0.016 Uiso calc R 1 1
C C20 0.39874(12) 0.3643(2) 0.75442(8) 0.0156(3) Uani d . 1 1
H H20A 0.4702 0.3790 0.7741 0.019 Uiso calc R 1 1
H H20B 0.3704 0.4618 0.7257 0.019 Uiso calc R 1 1
C C21 0.40153(13) 0.4657(2) 0.85715(8) 0.0187(4) Uani d . 1 1
H H21A 0.3638 0.4615 0.8838 0.028 Uiso calc R 1 1
H H21B 0.4026 0.5836 0.8427 0.028 Uiso calc R 1 1
H H21C 0.4682 0.4275 0.8814 0.028 Uiso calc R 1 1
C C22 0.32635(12) 0.2035(2) 0.64733(8) 0.0150(3) Uani d . 1 1
C C23 0.33944(12) 0.0714(2) 0.61049(8) 0.0171(3) Uani d . 1 1
H H23A 0.3775 -0.0243 0.6315 0.021 Uiso calc R 1 1
C C24 0.24663(12) 0.2045(2) 0.51798(8) 0.0185(4) Uani d . 1 1
H H24A 0.2200 0.2059 0.4733 0.022 Uiso calc R 1 1
C C25 0.22608(12) 0.3425(2) 0.54969(8) 0.0157(3) Uani d . 1 1
C C26 0.26802(12) 0.3398(2) 0.61536(8) 0.0157(3) Uani d . 1 1
H H26A 0.2566 0.4323 0.6385 0.019 Uiso calc R 1 1
C C27 0.16180(12) 0.4862(2) 0.51584(8) 0.0170(3) Uani d . 1 1
C C28 0.08191(13) 0.4584(2) 0.45942(8) 0.0207(4) Uani d . 1 1
H H28A 0.0704 0.3471 0.4412 0.025 Uiso calc R 1 1
C C29 0.01936(13) 0.5917(2) 0.42980(9) 0.0247(4) Uani d . 1 1
H H29A -0.0349 0.5731 0.3915 0.030 Uiso calc R 1 1
C C30 0.03784(13) 0.7509(2) 0.45716(9) 0.0246(4) Uani d . 1 1
C C31 0.11572(13) 0.7859(2) 0.51189(9) 0.0239(4) Uani d . 1 1
H H31A 0.1265 0.8982 0.5292 0.029 Uiso calc R 1 1
C C32 0.17830(13) 0.6522(2) 0.54108(8) 0.0210(4) Uani d . 1 1
H H32A 0.2332 0.6735 0.5788 0.025 Uiso calc R 1 1

loop_
_atom_site_aniso_label
_atom_site_aniso_U_11
_atom_site_aniso_U_22
_atom_site_aniso_U_33
_atom_site_aniso_U_12
_atom_site_aniso_U_13
_atom_site_aniso_U_23
F1 0.0311(7) 0.0361(6) 0.0309(7) 0.0124(5) 0.0036(5) 0.0117(5)
O1 0.0139(6) 0.0242(6) 0.0226(7) 0.0003(5) 0.0068(5) 0.0041(5)
O2 0.0162(6) 0.0261(6) 0.0231(7) 0.0044(5) 0.0097(5) 0.0004(5)
O3 0.0148(6) 0.0168(6) 0.0249(7) 0.0031(5) 0.0082(5) 0.0019(5)
N1 0.0177(7) 0.0118(6) 0.0132(7) -0.0006(5) 0.0060(6) 0.0002(5)
N2 0.0198(8) 0.0215(7) 0.0194(8) -0.0020(6) 0.0083(6) -0.0038(6)
C1 0.0131(8) 0.0136(7) 0.0130(8) 0.0008(6) 0.0049(6) 0.0015(6)
C2 0.0146(8) 0.0132(7) 0.0151(8) 0.0009(6) 0.0047(6) -0.0013(6)
C3 0.0164(8) 0.0138(7) 0.0118(7) 0.0004(6) 0.0042(6) -0.0008(6)
C4 0.0214(9) 0.0162(8) 0.0138(8) 0.0022(7) 0.0039(7) -0.0014(6)
C5 0.0305(10) 0.0135(8) 0.0141(8) 0.0027(7) 0.0044(7) 0.0019(6)
C6 0.0372(11) 0.0181(8) 0.0165(9) -0.0046(8) 0.0128(8) 0.0015(7)
C7 0.0230(10) 0.0205(8) 0.0199(9) -0.0025(7) 0.0115(7) -0.0004(7)
C8 0.0176(8) 0.0154(7) 0.0126(8) -0.0015(6) 0.0056(6) -0.0019(6)
C9 0.0136(8) 0.0177(8) 0.0158(8) -0.0008(6) 0.0051(7) -0.0006(6)
C10 0.0109(8) 0.0131(7) 0.0149(8) 0.0008(6) 0.0050(6) 0.0010(6)
C11 0.0152(8) 0.0149(7) 0.0118(8) 0.0006(6) 0.0051(6) 0.0011(6)
C12 0.0142(8) 0.0163(8) 0.0159(8) -0.0016(6) 0.0059(7) -0.0009(6)
C13 0.0186(9) 0.0161(8) 0.0197(9) -0.0007(7) 0.0085(7) -0.0006(7)
C14 0.0238(10) 0.0186(8) 0.0266(10) -0.0068(7) 0.0118(8) -0.0024(7)
C15 0.0152(9) 0.0294(9) 0.0233(9) -0.0054(7) 0.0078(7) -0.0016(7)
C16 0.0136(8) 0.0244(9) 0.0187(8) 0.0008(7) 0.0055(7) -0.0005(7)
C17 0.0143(8) 0.0179(8) 0.0132(8) 0.0001(6) 0.0059(6) -0.0003(6)
C18 0.0135(8) 0.0157(8) 0.0163(8) 0.0019(6) 0.0047(6) 0.0024(6)
C19 0.0122(8) 0.0150(7) 0.0147(8) -0.0001(6) 0.0060(6) 0.0006(6)
C20 0.0177(9) 0.0149(7) 0.0138(8) -0.0027(6) 0.0057(7) 0.0010(6)
C21 0.0203(9) 0.0185(8) 0.0150(8) -0.0016(7) 0.0043(7) -0.0013(6)
C22 0.0137(8) 0.0179(8) 0.0150(8) -0.0009(6) 0.0072(7) 0.0003(6)
C23 0.0153(9) 0.0182(8) 0.0193(9) -0.0005(7) 0.0082(7) -0.0012(7)
C24 0.0171(9) 0.0231(8) 0.0152(8) -0.0044(7) 0.0059(7) -0.0027(7)
C25 0.0135(8) 0.0183(8) 0.0162(8) -0.0038(6) 0.0066(7) 0.0002(6)
C26 0.0165(8) 0.0157(8) 0.0160(8) -0.0001(6) 0.0074(7) -0.0013(6)
C27 0.0150(8) 0.0220(8) 0.0149(8) -0.0016(7) 0.0070(7) 0.0020(7)
C28 0.0191(9) 0.0278(9) 0.0149(8) -0.0007(7) 0.0063(7) 0.0001(7)
C29 0.0187(9) 0.0371(10) 0.0157(9) 0.0010(8) 0.0039(7) 0.0028(8)
C30 0.0212(10) 0.0280(9) 0.0229(10) 0.0075(8) 0.0065(8) 0.0117(8)
C31 0.0223(10) 0.0207(9) 0.0270(10) 0.0004(7) 0.0075(8) 0.0053(7)
C32 0.0188(9) 0.0225(9) 0.0187(9) -0.0021(7) 0.0038(7) 0.0037(7)

loop_
_atom_type_symbol
_atom_type_description
_atom_type_scat_dispersion_real
_atom_type_scat_dispersion_imag
_atom_type_scat_source
C C 0.0033 0.0016 'International Tables Vol C Tables 4.2.6.8 and 6.1.1.4'
H H 0.0000 0.0000 'International Tables Vol C Tables 4.2.6.8 and 6.1.1.4'
N N 0.0061 0.0033 'International Tables Vol C Tables 4.2.6.8 and 6.1.1.4'
O O 0.0106 0.0060 'International Tables Vol C Tables 4.2.6.8 and 6.1.1.4'
F F 0.0171 0.0103 'International Tables Vol C Tables 4.2.6.8 and 6.1.1.4'

loop_
_geom_angle_atom_site_label_1
_geom_angle_atom_site_label_2
_geom_angle_atom_site_label_3
_geom_angle
C1 N1 C21 115.76(13)
C1 N1 C20 106.41(12)
C21 N1 C20 115.26(13)
C24 N2 C23 117.35(15)
N1 C1 C9 115.33(13)
N1 C1 C2 115.67(13)
C9 C1 C2 101.66(12)
N1 C1 C10 99.85(12)
C9 C1 C10 112.61(13)
C2 C1 C10 112.26(12)
O1 C2 C3 126.58(15)
O1 C2 C1 125.69(15)
C3 C2 C1 107.60(13)
C4 C3 C8 121.34(15)
C4 C3 C2 128.58(16)
C8 C3 C2 110.06(14)
C5 C4 C3 117.37(17)
C5 C4 H4A 121.3
C3 C4 H4A 121.3
C4 C5 C6 121.71(16)
C4 C5 H5A 119.1
C6 C5 H5A 119.1
C7 C6 C5 120.53(16)
C7 C6 H6A 119.7
C5 C6 H6A 119.7
C8 C7 C6 117.91(16)
C8 C7 H7A 121.0
C6 C7 H7A 121.0
C7 C8 C3 121.11(15)
C7 C8 C9 129.14(16)
C3 C8 C9 109.66(14)
O2 C9 C8 126.60(15)
O2 C9 C1 125.80(15)
C8 C9 C1 107.55(13)
C11 C10 C18 104.44(12)
C11 C10 C19 114.49(13)
C18 C10 C19 116.40(13)
C11 C10 C1 111.14(13)
C18 C10 C1 111.13(13)
C19 C10 C1 99.42(12)
O3 C11 C12 127.60(15)
O3 C11 C10 124.71(15)
C12 C11 C10 107.67(13)
C17 C12 C13 121.85(15)
C17 C12 C11 109.63(14)
C13 C12 C11 128.51(15)
C14 C13 C12 117.71(16)
C14 C13 H13A 121.1
C12 C13 H13A 121.1
C13 C14 C15 120.88(16)
C13 C14 H14A 119.6
C15 C14 H14A 119.6
C16 C15 C14 121.10(16)
C16 C15 H15A 119.5
C14 C15 H15A 119.5
C15 C16 C17 118.59(16)
C15 C16 H16A 120.7
C17 C16 H16A 120.7
C12 C17 C16 119.84(15)
C12 C17 C18 111.79(14)
C16 C17 C18 128.35(15)
C17 C18 C10 104.82(12)
C17 C18 H18A 110.8
C10 C18 H18A 110.8
C17 C18 H18B 110.8
C10 C18 H18B 110.8
H18A C18 H18B 108.9
C22 C19 C20 116.22(13)
C22 C19 C10 113.93(13)
C20 C19 C10 104.16(13)
C22 C19 H19A 107.4
C20 C19 H19A 107.4
C10 C19 H19A 107.4
N1 C20 C19 105.02(12)
N1 C20 H20A 110.7
C19 C20 H20A 110.7
N1 C20 H20B 110.7
C19 C20 H20B 110.7
H20A C20 H20B 108.8
N1 C21 H21A 109.5
N1 C21 H21B 109.5
H21A C21 H21B 109.5
N1 C21 H21C 109.5
H21A C21 H21C 109.5
H21B C21 H21C 109.5
C26 C22 C23 116.61(15)
C26 C22 C19 123.18(14)
C23 C22 C19 120.18(14)
N2 C23 C22 124.41(16)
N2 C23 H23A 117.8
C22 C23 H23A 117.8
N2 C24 C25 123.58(16)
N2 C24 H24A 118.2
C25 C24 H24A 118.2
C26 C25 C24 117.20(15)
C26 C25 C27 120.58(15)
C24 C25 C27 122.22(15)
C22 C26 C25 120.82(15)
C22 C26 H26A 119.6
C25 C26 H26A 119.6
C28 C27 C32 118.59(16)
C28 C27 C25 121.06(15)
C32 C27 C25 120.32(15)
C29 C28 C27 120.67(17)
C29 C28 H28A 119.7
C27 C28 H28A 119.7
C30 C29 C28 118.33(17)
C30 C29 H29A 120.8
C28 C29 H29A 120.8
F1 C30 C29 118.38(16)
F1 C30 C31 118.15(17)
C29 C30 C31 123.47(17)
C30 C31 C32 117.89(17)
C30 C31 H31A 121.1
C32 C31 H31A 121.1
C31 C32 C27 121.03(17)
C31 C32 H32A 119.5
C27 C32 H32A 119.5

loop_
_geom_bond_atom_site_label_1
_geom_bond_atom_site_label_2
_geom_bond_distance
F1 C30 1.3702(19)
O1 C2 1.2200(19)
O2 C9 1.2170(19)
O3 C11 1.2196(19)
N1 C1 1.4537(19)
N1 C21 1.458(2)
N1 C20 1.476(2)
N2 C24 1.341(2)
N2 C23 1.344(2)
C1 C9 1.541(2)
C1 C2 1.554(2)
C1 C10 1.574(2)
C2 C3 1.475(2)
C3 C4 1.393(2)
C3 C8 1.394(2)
C4 C5 1.388(2)
C4 H4A 0.9500
C5 C6 1.401(3)
C5 H5A 0.9500
C6 C7 1.393(2)
C6 H6A 0.9500
C7 C8 1.392(2)
C7 H7A 0.9500
C8 C9 1.481(2)
C10 C11 1.545(2)
C10 C18 1.548(2)
C10 C19 1.562(2)
C11 C12 1.471(2)
C12 C17 1.391(2)
C12 C13 1.403(2)
C13 C14 1.384(2)
C13 H13A 0.9500
C14 C15 1.399(2)
C14 H14A 0.9500
C15 C16 1.390(2)
C15 H15A 0.9500
C16 C17 1.397(2)
C16 H16A 0.9500
C17 C18 1.506(2)
C18 H18A 0.9900
C18 H18B 0.9900
C19 C22 1.515(2)
C19 C20 1.549(2)
C19 H19A 1.0000
C20 H20A 0.9900
C20 H20B 0.9900
C21 H21A 0.9800
C21 H21B 0.9800
C21 H21C 0.9800
C22 C26 1.391(2)
C22 C23 1.395(2)
C23 H23A 0.9500
C24 C25 1.399(2)
C24 H24A 0.9500
C25 C26 1.396(2)
C25 C27 1.485(2)
C26 H26A 0.9500
C27 C28 1.400(2)
C27 C32 1.401(2)
C28 C29 1.388(2)
C28 H28A 0.9500
C29 C30 1.371(3)
C29 H29A 0.9500
C30 C31 1.372(3)
C31 C32 1.388(2)
C31 H31A 0.9500
C32 H32A 0.9500

loop_
_geom_hbond_atom_site_label_D
_geom_hbond_atom_site_label_H
_geom_hbond_atom_site_label_A
_geom_hbond_site_symmetry_A
_geom_hbond_distance_DH
_geom_hbond_distance_HA
_geom_hbond_distance_DA
_geom_hbond_angle_DHA
_geom_hbond_publ_flag
C6 H6A N2 4_556 0.95 2.56 3.476(2) 163 yes
C13 H13A N1 1_545 0.95 2.45 3.387(2) 168 yes
C15 H15A O2 2_546 0.95 2.44 3.381(3) 169 yes
C18 H18A O2 . 0.99 2.40 3.077(2) 125 yes
C20 H20A O3 2_656 0.99 2.55 3.318(2) 135 yes
C4 H4A Cg1 2_646 0.95 2.65 3.552(2) 159 yes

loop_
_geom_torsion_atom_site_label_1
_geom_torsion_atom_site_label_2
_geom_torsion_atom_site_label_3
_geom_torsion_atom_site_label_4
_geom_torsion
C21 N1 C1 C9 62.03(19)
C20 N1 C1 C9 -168.47(13)
C21 N1 C1 C2 -56.37(19)
C20 N1 C1 C2 73.13(16)
C21 N1 C1 C10 -177.04(13)
C20 N1 C1 C10 -47.54(15)
N1 C1 C2 O1 -34.0(2)
C9 C1 C2 O1 -159.71(16)
C10 C1 C2 O1 79.72(19)
N1 C1 C2 C3 142.07(13)
C9 C1 C2 C3 16.34(16)
C10 C1 C2 C3 -104.23(15)
O1 C2 C3 C4 -11.5(3)
C1 C2 C3 C4 172.51(15)
O1 C2 C3 C8 167.33(16)
C1 C2 C3 C8 -8.67(18)
C8 C3 C4 C5 1.0(2)
C2 C3 C4 C5 179.71(16)
C3 C4 C5 C6 0.3(2)
C4 C5 C6 C7 -1.2(3)
C5 C6 C7 C8 0.8(3)
C6 C7 C8 C3 0.5(2)
C6 C7 C8 C9 -175.63(16)
C4 C3 C8 C7 -1.4(2)
C2 C3 C8 C7 179.65(15)
C4 C3 C8 C9 175.39(14)
C2 C3 C8 C9 -3.53(18)
C7 C8 C9 O2 13.4(3)
C3 C8 C9 O2 -163.05(16)
C7 C8 C9 C1 -169.08(16)
C3 C8 C9 C1 14.43(18)
N1 C1 C9 O2 33.2(2)
C2 C1 C9 O2 159.15(16)
C10 C1 C9 O2 -80.52(19)
N1 C1 C9 C8 -144.31(14)
C2 C1 C9 C8 -18.35(16)
C10 C1 C9 C8 101.97(15)
N1 C1 C10 C11 168.49(13)
C9 C1 C10 C11 -68.64(16)
C2 C1 C10 C11 45.39(17)
N1 C1 C10 C18 -75.66(15)
C9 C1 C10 C18 47.21(17)
C2 C1 C10 C18 161.23(13)
N1 C1 C10 C19 47.52(14)
C9 C1 C10 C19 170.39(12)
C2 C1 C10 C19 -75.59(14)
C18 C10 C11 O3 169.18(15)
C19 C10 C11 O3 40.7(2)
C1 C10 C11 O3 -70.9(2)
C18 C10 C11 C12 -12.43(17)
C19 C10 C11 C12 -140.87(14)
C1 C10 C11 C12 107.48(15)
O3 C11 C12 C17 -173.71(16)
C10 C11 C12 C17 7.96(18)
O3 C11 C12 C13 7.1(3)
C10 C11 C12 C13 -171.27(16)
C17 C12 C13 C14 0.6(3)
C11 C12 C13 C14 179.77(16)
C12 C13 C14 C15 0.8(3)
C13 C14 C15 C16 -0.8(3)
C14 C15 C16 C17 -0.4(3)
C13 C12 C17 C16 -1.9(3)
C11 C12 C17 C16 178.80(15)
C13 C12 C17 C18 179.42(15)
C11 C12 C17 C18 0.13(19)
C15 C16 C17 C12 1.8(2)
C15 C16 C17 C18 -179.80(16)
C12 C17 C18 C10 -8.03(18)
C16 C17 C18 C10 173.44(16)
C11 C10 C18 C17 12.09(16)
C19 C10 C18 C17 139.37(14)
C1 C10 C18 C17 -107.82(14)
C11 C10 C19 C22 82.84(17)
C18 C10 C19 C22 -39.30(19)
C1 C10 C19 C22 -158.66(13)
C11 C10 C19 C20 -149.54(13)
C18 C10 C19 C20 88.32(16)
C1 C10 C19 C20 -31.03(14)
C1 N1 C20 C19 27.63(16)
C21 N1 C20 C19 157.41(13)
C22 C19 C20 N1 130.35(14)
C10 C19 C20 N1 4.16(16)
C20 C19 C22 C26 -31.0(2)
C10 C19 C22 C26 90.10(18)
C20 C19 C22 C23 150.83(15)
C10 C19 C22 C23 -88.05(18)
C24 N2 C23 C22 -1.3(2)
C26 C22 C23 N2 1.8(2)
C19 C22 C23 N2 -179.93(15)
C23 N2 C24 C25 -0.5(2)
N2 C24 C25 C26 1.6(2)
N2 C24 C25 C27 -177.84(15)
C23 C22 C26 C25 -0.5(2)
C19 C22 C26 C25 -178.74(15)
C24 C25 C26 C22 -1.0(2)
C27 C25 C26 C22 178.41(15)
C26 C25 C27 C28 -145.25(17)
C24 C25 C27 C28 34.2(2)
C26 C25 C27 C32 32.6(2)
C24 C25 C27 C32 -147.97(17)
C32 C27 C28 C29 -1.2(3)
C25 C27 C28 C29 176.67(16)
C27 C28 C29 C30 0.0(3)
C28 C29 C30 F1 -178.37(16)
C28 C29 C30 C31 0.9(3)
F1 C30 C31 C32 178.73(16)
C29 C30 C31 C32 -0.6(3)
C30 C31 C32 C27 -0.7(3)
C28 C27 C32 C31 1.6(3)
C25 C27 C32 C31 -176.31(16)

loop_
_cod_related_entry_id
_cod_related_entry_database
_cod_related_entry_code
1 ChemSpider 28511119
